data_7220880
loop_
_publ_author_name
'Wang, Xiu-Li'
'Xu, Na'
'Zhao, Xun-Zhang'
'Zhang, Ju-Wen'
'Gong, Chun-Hua'
'Li, Tian-Jiao'

_publ_section_title
;
 Polyoxometalate-directed assembly and various structures of
 inorganic--organic hybrid compounds based on a semi-rigid
 bis-pyridyl-bis-amide
;
_journal_issue 37
_journal_name_full CrystEngComm
_journal_page_first 7038
_journal_paper_doi 10.1039/C5CE00962F
_journal_volume 17
_journal_year 2015
_chemical_formula_sum 'C36 H28 Mo8 N8 O30'
_chemical_formula_weight 1820.18
_chemical_name_systematic
; 
 ? 
;
_space_group_IT_number 2
_symmetry_cell_setting triclinic
_symmetry_space_group_name_Hall '-P 1'
_symmetry_space_group_name_H-M 'P -1'
_atom_sites_solution_hydrogens geom
_atom_sites_solution_primary direct
_atom_sites_solution_secondary difmap
_audit_creation_method SHELXL-97
_audit_update_record
;
2015-03-02 deposited with the CCDC.
2015-06-25 downloaded from the CCDC.
;
_cell_angle_alpha 96.759(2)
_cell_angle_beta 101.610(2)
_cell_angle_gamma 105.668(2)
_cell_formula_units_Z 1
_cell_length_a 8.2730(9)
_cell_length_b 10.2826(12)
_cell_length_c 15.1195(17)
_cell_measurement_temperature 296(2)
_cell_volume 1192.7(2)
_computing_cell_refinement 'SMART (Bruker, 2001)'
_computing_data_collection 'SMART (Bruker, 2001)'
_computing_data_reduction 'SAINT+ (Bruker, 1999)'
_computing_molecular_graphics 'PLATON (Spek, 2003)'
_computing_publication_material 'SHELXTL (1998)'
_computing_structure_refinement 'SHELXS-97 (Sheldrick, 2008)'
_computing_structure_solution 'SHELXS-97 (Sheldrick, 2008)'
_diffrn_ambient_temperature 296(2)
_diffrn_measured_fraction_theta_full 0.989
_diffrn_measured_fraction_theta_max 0.989
_diffrn_measurement_device_type 'CCD area detector'
_diffrn_measurement_method 'phi and omega scans'
_diffrn_radiation_monochromator graphite
_diffrn_radiation_source 'fine-focus sealed tube'
_diffrn_radiation_type MoK\a
_diffrn_radiation_wavelength 0.71073
_diffrn_reflns_av_R_equivalents 0.0118
_diffrn_reflns_av_unetI/netI 0.0249
_diffrn_reflns_limit_h_max 8
_diffrn_reflns_limit_h_min -9
_diffrn_reflns_limit_k_max 9
_diffrn_reflns_limit_k_min -12
_diffrn_reflns_limit_l_max 17
_diffrn_reflns_limit_l_min -17
_diffrn_reflns_number 5978
_diffrn_reflns_theta_full 25.00
_diffrn_reflns_theta_max 25.00
_diffrn_reflns_theta_min 1.40
_exptl_absorpt_coefficient_mu 2.143
_exptl_absorpt_correction_T_max 0.6738
_exptl_absorpt_correction_T_min 0.6163
_exptl_absorpt_correction_type multi-scan
_exptl_absorpt_process_details SADABS
_exptl_crystal_colour colorless
_exptl_crystal_density_diffrn 2.534
_exptl_crystal_density_method 'not measured'
_exptl_crystal_description block
_exptl_crystal_F_000 876
_exptl_crystal_size_max 0.25
_exptl_crystal_size_mid 0.23
_exptl_crystal_size_min 0.20
_refine_diff_density_max 0.783
_refine_diff_density_min -0.524
_refine_diff_density_rms 0.104
_refine_ls_extinction_method none
_refine_ls_goodness_of_fit_ref 1.021
_refine_ls_hydrogen_treatment constr
_refine_ls_matrix_type full
_refine_ls_number_parameters 370
_refine_ls_number_reflns 4158
_refine_ls_number_restraints 0
_refine_ls_restrained_S_all 1.021
_refine_ls_R_factor_all 0.0351
_refine_ls_R_factor_gt 0.0254
_refine_ls_shift/su_max 0.003
_refine_ls_shift/su_mean 0.000
_refine_ls_structure_factor_coef Fsqd
_refine_ls_weighting_details 'calc w=1/[\s^2^(Fo^2^)+(0.0405P)^2^+0.7382P] where P=(Fo^2^+2Fc^2^)/3'
_refine_ls_weighting_scheme calc
_refine_ls_wR_factor_gt 0.0658
_refine_ls_wR_factor_ref 0.0691
_reflns_number_gt 3441
_reflns_number_total 4158
_reflns_threshold_expression >2sigma(I)
_cod_data_source_file c5ce00962f2.cif
_cod_data_source_block 1
_cod_depositor_comments 'Adding full bibliography for 7220880--7220883.cif.'
_cod_database_code 7220880

loop_
_symmetry_equiv_pos_as_xyz
'x, y, z'
'-x, -y, -z'

loop_
_atom_site_label
_atom_site_type_symbol
_atom_site_fract_x
_atom_site_fract_y
_atom_site_fract_z
_atom_site_U_iso_or_equiv
_atom_site_adp_type
_atom_site_occupancy
_atom_site_symmetry_multiplicity
_atom_site_calc_flag
_atom_site_refinement_flags
Mo1 Mo -0.69038(4) -0.00028(3) 0.04052(2) 0.01518(10) Uani 1 1 d .
O1 O -0.8152(3) 0.0424(3) -0.18262(17) 0.0216(6) Uani 1 1 d .
C1 C -0.8427(5) 0.2144(5) -0.8020(3) 0.0268(9) Uani 1 1 d .
H1A H -0.9413 0.1390 -0.8144 0.032 Uiso 1 1 calc R
N1 N -0.5513(5) 0.4333(4) -0.7698(3) 0.0351(9) Uani 1 1 d .
Mo2 Mo -0.66549(4) -0.06938(4) -0.19008(2) 0.01808(10) Uani 1 1 d .
O2 O -0.5542(3) 0.3313(3) -0.00013(17) 0.0216(6) Uani 1 1 d .
C2 C -0.7098(5) 0.2342(4) -0.7235(2) 0.0222(9) Uani 1 1 d .
N2 N -0.8589(4) 0.0371(4) -0.6642(2) 0.0292(9) Uani 1 1 d .
H2A H -0.9346 0.0223 -0.7154 0.035 Uiso 1 1 calc R
Mo3 Mo -0.71380(4) 0.22652(4) -0.11109(2) 0.02058(10) Uani 1 1 d .
O3 O -0.7713(3) -0.1510(3) -0.06415(16) 0.0184(6) Uani 1 1 d .
C3 C -0.5652(5) 0.3443(5) -0.7100(3) 0.0298(10) Uani 1 1 d .
H3A H -0.4745 0.3586 -0.6587 0.036 Uiso 1 1 calc R
N3 N -1.0900(5) -0.6141(4) -0.2440(2) 0.0309(9) Uani 1 1 d .
C4 C -0.8269(5) 0.3059(5) -0.8603(3) 0.0259(9) Uani 1 1 d .
H4A H -0.9166 0.2937 -0.9117 0.031 Uiso 1 1 calc R
Mo4 Mo -0.65841(4) -0.29461(3) -0.03908(2) 0.01800(10) Uani 1 1 d .
O4 O -0.4997(3) -0.1507(3) -0.12221(16) 0.0182(6) Uani 1 1 d .
N4 N -1.0420(4) -0.3405(4) -0.4342(2) 0.0257(8) Uani 1 1 d .
H4B H -0.9786 -0.3202 -0.3790 0.031 Uiso 1 1 calc R
O5 O -0.5477(4) 0.0036(3) -0.26048(18) 0.0303(7) Uani 1 1 d .
C5 C -0.6817(6) 0.4152(5) -0.8445(3) 0.0326(11) Uani 1 1 d .
H5A H -0.6724 0.4771 -0.8848 0.039 Uiso 1 1 calc R
O6 O -0.7663(4) -0.3550(3) 0.03915(19) 0.0296(7) Uani 1 1 d .
C6 C -0.7153(5) 0.1452(5) -0.6506(3) 0.0258(9) Uani 1 1 d .
O7 O -0.7947(3) -0.0658(3) 0.11786(18) 0.0255(6) Uani 1 1 d .
C7 C -0.8979(5) -0.0547(4) -0.6030(2) 0.0222(9) Uani 1 1 d .
O8 O -0.6073(4) 0.2976(3) -0.18741(19) 0.0380(8) Uani 1 1 d .
C8 C -1.0672(5) -0.1383(5) -0.6205(3) 0.0303(10) Uani 1 1 d .
H8A H -1.1490 -0.1296 -0.6697 0.036 Uiso 1 1 calc R
O9 O -0.8065(3) 0.1031(3) -0.00681(17) 0.0216(6) Uani 1 1 d .
C9 C -0.7788(5) -0.0663(5) -0.5281(3) 0.0306(10) Uani 1 1 d .
H9A H -0.6648 -0.0101 -0.5142 0.037 Uiso 1 1 calc R
O10 O -0.4830(3) -0.0892(3) 0.06197(16) 0.0172(6) Uani 1 1 d .
C10 C -0.8293(5) -0.1611(5) -0.4741(3) 0.0298(10) Uani 1 1 d .
H10A H -0.7484 -0.1685 -0.4240 0.036 Uiso 1 1 calc R
O11 O -0.8128(3) -0.2152(3) -0.25772(17) 0.0288(7) Uani 1 1 d .
C11 C -1.1170(5) -0.2332(5) -0.5672(3) 0.0318(10) Uani 1 1 d .
H11A H -1.2311 -0.2892 -0.5811 0.038 Uiso 1 1 calc R
O12 O -0.7528(4) -0.4130(3) -0.13780(18) 0.0291(7) Uani 1 1 d .
C12 C -1.2383(6) -0.7137(5) -0.2556(3) 0.0355(11) Uani 1 1 d .
H12A H -1.2523 -0.7703 -0.2122 0.043 Uiso 1 1 calc R
C13 C -1.3707(6) -0.7324(5) -0.3320(3) 0.0368(11) Uani 1 1 d .
H13A H -1.4750 -0.8013 -0.3410 0.044 Uiso 1 1 calc R
O13 O -0.8829(4) 0.2915(3) -0.1176(2) 0.0353(7) Uani 1 1 d .
O14 O -0.5942(4) 0.1767(4) -0.5835(2) 0.0472(9) Uani 1 1 d .
C14 C -1.0639(5) -0.5290(5) -0.3042(3) 0.0302(10) Uani 1 1 d .
H14A H -0.9592 -0.4598 -0.2931 0.036 Uiso 1 1 calc R
C15 C -1.1912(5) -0.5436(4) -0.3822(3) 0.0233(9) Uani 1 1 d .
O16 O -1.2716(5) -0.4992(4) -0.5315(2) 0.0629(12) Uani 1 1 d .
C16 C -1.3456(6) -0.6469(5) -0.3951(3) 0.0359(11) Uani 1 1 d .
H16A H -1.4339 -0.6590 -0.4471 0.043 Uiso 1 1 calc R
C17 C -1.1720(5) -0.4580(5) -0.4561(3) 0.0282(10) Uani 1 1 d .
C19 C -0.9985(5) -0.2458(4) -0.4932(2) 0.0216(9) Uani 1 1 d .

loop_
_atom_site_aniso_label
_atom_site_aniso_U_11
_atom_site_aniso_U_22
_atom_site_aniso_U_33
_atom_site_aniso_U_23
_atom_site_aniso_U_13
_atom_site_aniso_U_12
Mo1 0.01436(17) 0.01491(19) 0.01480(17) 0.00462(13) 0.00105(12) 0.00302(13)
O1 0.0179(13) 0.0210(16) 0.0201(13) 0.0076(12) -0.0053(11) 0.0018(11)
C1 0.022(2) 0.026(3) 0.031(2) 0.0021(19) 0.0071(17) 0.0050(18)
N1 0.036(2) 0.027(2) 0.040(2) 0.0099(18) 0.0128(18) 0.0034(17)
Mo2 0.01930(18) 0.0181(2) 0.01223(17) 0.00415(14) -0.00227(13) 0.00201(14)
O2 0.0221(14) 0.0159(16) 0.0230(14) 0.0018(12) -0.0026(11) 0.0061(11)
C2 0.023(2) 0.024(2) 0.0186(19) 0.0029(17) 0.0058(16) 0.0054(17)
N2 0.0271(19) 0.032(2) 0.0212(17) 0.0119(16) -0.0003(14) -0.0007(16)
Mo3 0.01911(18) 0.0175(2) 0.02032(18) 0.00763(15) -0.00249(14) 0.00122(14)
O3 0.0165(13) 0.0159(15) 0.0168(13) 0.0022(11) -0.0038(10) 0.0011(11)
C3 0.028(2) 0.029(3) 0.025(2) 0.0033(19) 0.0009(17) 0.0011(19)
N3 0.038(2) 0.031(2) 0.0266(18) 0.0129(17) 0.0035(16) 0.0139(18)
C4 0.024(2) 0.034(3) 0.021(2) 0.0070(19) 0.0006(16) 0.0136(19)
Mo4 0.01691(17) 0.0136(2) 0.01972(18) 0.00525(14) -0.00151(13) 0.00184(13)
O4 0.0202(13) 0.0140(15) 0.0173(13) 0.0017(11) -0.0002(10) 0.0038(11)
N4 0.0278(18) 0.027(2) 0.0152(16) 0.0073(15) -0.0030(14) 0.0014(16)
O5 0.0314(16) 0.0345(19) 0.0224(14) 0.0111(13) 0.0041(12) 0.0048(14)
C5 0.052(3) 0.030(3) 0.027(2) 0.014(2) 0.017(2) 0.021(2)
O6 0.0302(16) 0.0269(18) 0.0343(16) 0.0154(14) 0.0086(13) 0.0083(13)
C6 0.030(2) 0.025(2) 0.020(2) 0.0052(18) 0.0044(18) 0.0036(18)
O7 0.0254(15) 0.0281(18) 0.0242(15) 0.0103(13) 0.0067(12) 0.0068(13)
C7 0.025(2) 0.023(2) 0.0172(19) 0.0059(17) 0.0045(16) 0.0040(17)
O8 0.0410(18) 0.034(2) 0.0265(16) 0.0065(14) 0.0041(14) -0.0072(15)
C8 0.027(2) 0.033(3) 0.024(2) 0.012(2) -0.0055(17) 0.0031(19)
O9 0.0213(14) 0.0181(16) 0.0242(14) 0.0043(12) 0.0023(11) 0.0061(12)
C9 0.023(2) 0.033(3) 0.029(2) 0.011(2) -0.0010(18) 0.0015(19)
O10 0.0176(13) 0.0165(15) 0.0146(12) 0.0025(11) -0.0007(10) 0.0037(11)
C10 0.027(2) 0.036(3) 0.022(2) 0.011(2) -0.0020(17) 0.0063(19)
O11 0.0299(15) 0.0258(18) 0.0190(14) 0.0031(13) -0.0072(12) -0.0003(13)
C11 0.022(2) 0.032(3) 0.030(2) 0.013(2) -0.0048(18) -0.0033(19)
O12 0.0325(16) 0.0180(17) 0.0284(15) 0.0018(13) -0.0048(13) 0.0038(13)
C12 0.053(3) 0.031(3) 0.031(2) 0.015(2) 0.015(2) 0.019(2)
C13 0.035(2) 0.031(3) 0.038(3) 0.011(2) 0.010(2) -0.004(2)
O13 0.0263(16) 0.0290(19) 0.0460(18) 0.0132(15) -0.0068(14) 0.0094(13)
O14 0.0379(18) 0.049(2) 0.0347(18) 0.0179(17) -0.0108(15) -0.0099(16)
C14 0.028(2) 0.028(3) 0.031(2) 0.008(2) 0.0003(18) 0.0064(19)
C15 0.027(2) 0.020(2) 0.0183(19) 0.0028(17) -0.0001(16) 0.0042(17)
O16 0.069(2) 0.046(3) 0.0335(19) 0.0185(18) -0.0267(18) -0.0252(19)
C16 0.033(2) 0.038(3) 0.024(2) 0.006(2) -0.0019(19) -0.002(2)
C17 0.030(2) 0.025(3) 0.020(2) 0.0068(18) -0.0042(18) -0.0003(19)
C19 0.026(2) 0.021(2) 0.0143(18) 0.0034(17) 0.0012(15) 0.0039(17)

loop_
_atom_type_symbol
_atom_type_description
_atom_type_scat_dispersion_real
_atom_type_scat_dispersion_imag
_atom_type_scat_source
C C 0.0033 0.0016 'International Tables Vol C Tables 4.2.6.8 and 6.1.1.4'
H H 0.0000 0.0000 'International Tables Vol C Tables 4.2.6.8 and 6.1.1.4'
N N 0.0061 0.0033 'International Tables Vol C Tables 4.2.6.8 and 6.1.1.4'
O O 0.0106 0.0060 'International Tables Vol C Tables 4.2.6.8 and 6.1.1.4'
Mo Mo -1.6832 0.6857 'International Tables Vol C Tables 4.2.6.8 and 6.1.1.4'

loop_
_geom_angle_atom_site_label_1
_geom_angle_atom_site_label_2
_geom_angle_atom_site_label_3
_geom_angle
_geom_angle_site_symmetry_1
_geom_angle_site_symmetry_3
O7 Mo1 O9 104.89(13) . .
O7 Mo1 O3 103.04(12) . .
O9 Mo1 O3 97.08(11) . .
O7 Mo1 O4 100.13(12) . 2_455
O9 Mo1 O4 95.90(12) . 2_455
O3 Mo1 O4 149.47(10) . 2_455
O7 Mo1 O10 99.29(11) . .
O9 Mo1 O10 155.75(11) . .
O3 Mo1 O10 79.12(10) . .
O4 Mo1 O10 77.74(10) 2_455 .
O7 Mo1 O10 174.52(10) . 2_455
O9 Mo1 O10 80.19(10) . 2_455
O3 Mo1 O10 78.10(9) . 2_455
O4 Mo1 O10 77.06(9) 2_455 2_455
O10 Mo1 O10 75.59(10) . 2_455
O7 Mo1 Mo2 88.89(9) . 2_455
O9 Mo1 Mo2 132.17(9) . 2_455
O3 Mo1 Mo2 124.57(7) . 2_455
O4 Mo1 Mo2 36.27(7) 2_455 2_455
O10 Mo1 Mo2 45.46(7) . 2_455
O10 Mo1 Mo2 86.11(6) 2_455 2_455
Mo2 O1 Mo3 117.50(12) . .
C4 C1 C2 119.7(4) . .
C5 N1 C3 120.4(4) . .
O5 Mo2 O11 104.83(14) . .
O5 Mo2 O1 101.95(13) . .
O11 Mo2 O1 99.16(13) . .
O5 Mo2 O4 99.39(12) . .
O11 Mo2 O4 99.76(12) . .
O1 Mo2 O4 146.67(10) . .
O5 Mo2 O10 96.05(12) . 2_455
O11 Mo2 O10 159.04(11) . 2_455
O1 Mo2 O10 77.93(10) . 2_455
O4 Mo2 O10 74.59(10) . 2_455
O5 Mo2 O3 166.89(11) . .
O11 Mo2 O3 86.23(11) . .
O1 Mo2 O3 82.83(10) . .
O4 Mo2 O3 71.35(9) . .
O10 Mo2 O3 72.83(9) 2_455 .
O5 Mo2 Mo1 86.89(9) . 2_455
O11 Mo2 Mo1 135.84(10) . 2_455
O1 Mo2 Mo1 120.22(8) . 2_455
O4 Mo2 Mo1 36.10(8) . 2_455
O10 Mo2 Mo1 42.29(6) 2_455 2_455
O3 Mo2 Mo1 80.20(6) . 2_455
Mo4 O2 Mo3 119.60(14) 2_455 .
C3 C2 C1 117.9(4) . .
C3 C2 C6 117.1(3) . .
C1 C2 C6 125.0(4) . .
C6 N2 C7 126.8(3) . .
O13 Mo3 O8 104.45(15) . .
O13 Mo3 O2 103.32(13) . .
O8 Mo3 O2 98.70(13) . .
O13 Mo3 O1 104.21(13) . .
O8 Mo3 O1 97.41(13) . .
O2 Mo3 O1 143.31(11) . .
O13 Mo3 O9 89.74(12) . .
O8 Mo3 O9 165.75(13) . .
O2 Mo3 O9 78.88(10) . .
O1 Mo3 O9 77.48(10) . .
O13 Mo3 O10 159.46(12) . 2_455
O8 Mo3 O10 96.09(12) . 2_455
O2 Mo3 O10 73.58(10) . 2_455
O1 Mo3 O10 72.09(9) . 2_455
O9 Mo3 O10 69.72(8) . 2_455
Mo1 O3 Mo4 110.15(11) . .
Mo1 O3 Mo2 108.42(11) . .
Mo4 O3 Mo2 103.17(10) . .
N1 C3 C2 121.4(4) . .
C12 N3 C14 122.5(4) . .
C5 C4 C1 121.0(4) . .
O6 Mo4 O12 105.19(14) . .
O6 Mo4 O2 101.62(12) . 2_455
O12 Mo4 O2 101.82(12) . 2_455
O6 Mo4 O3 97.02(12) . .
O12 Mo4 O3 100.78(12) . .
O2 Mo4 O3 145.62(11) 2_455 .
O6 Mo4 O4 163.76(12) . .
O12 Mo4 O4 89.01(11) . .
O2 Mo4 O4 82.69(10) 2_455 .
O3 Mo4 O4 72.14(9) . .
O6 Mo4 O10 94.30(12) . .
O12 Mo4 O10 160.23(11) . .
O2 Mo4 O10 76.92(10) 2_455 .
O3 Mo4 O10 73.08(9) . .
O4 Mo4 O10 71.24(9) . .
Mo1 O4 Mo2 107.64(12) 2_455 .
Mo1 O4 Mo4 111.79(10) 2_455 .
Mo2 O4 Mo4 105.03(10) . .
C17 N4 C19 126.4(3) . .
N1 C5 C4 119.6(4) . .
O14 C6 N2 124.5(4) . .
O14 C6 C2 118.7(4) . .
N2 C6 C2 116.8(3) . .
C9 C7 C8 118.4(4) . .
C9 C7 N2 124.5(4) . .
C8 C7 N2 117.0(3) . .
C11 C8 C7 121.6(4) . .
Mo1 O9 Mo3 119.92(13) . .
C10 C9 C7 119.9(4) . .
Mo1 O10 Mo2 92.25(9) . 2_455
Mo1 O10 Mo4 91.18(8) . .
Mo2 O10 Mo4 163.07(12) 2_455 .
Mo1 O10 Mo1 104.41(10) . 2_455
Mo2 O10 Mo1 98.04(9) 2_455 2_455
Mo4 O10 Mo1 97.15(9) . 2_455
Mo1 O10 Mo3 165.30(12) . 2_455
Mo2 O10 Mo3 87.48(8) 2_455 2_455
Mo4 O10 Mo3 85.04(8) . 2_455
Mo1 O10 Mo3 90.16(8) 2_455 2_455
C9 C10 C19 121.2(4) . .
C8 C11 C19 120.1(4) . .
N3 C12 C13 119.6(4) . .
C12 C13 C16 118.7(4) . .
N3 C14 C15 120.4(4) . .
C14 C15 C16 117.7(4) . .
C14 C15 C17 124.6(4) . .
C16 C15 C17 117.7(3) . .
C13 C16 C15 121.1(4) . .
O16 C17 N4 123.8(4) . .
O16 C17 C15 119.3(4) . .
N4 C17 C15 116.9(3) . .
C11 C19 C10 118.8(4) . .
C11 C19 N4 123.0(3) . .
C10 C19 N4 118.2(3) . .

loop_
_geom_bond_atom_site_label_1
_geom_bond_atom_site_label_2
_geom_bond_distance
_geom_bond_site_symmetry_2
Mo1 O7 1.686(3) .
Mo1 O9 1.737(3) .
Mo1 O3 1.947(3) .
Mo1 O4 1.964(3) 2_455
Mo1 O10 2.140(2) .
Mo1 O10 2.413(2) 2_455
Mo1 Mo2 3.1771(5) 2_455
O1 Mo2 1.914(3) .
O1 Mo3 1.937(3) .
C1 C4 1.362(6) .
C1 C2 1.399(5) .
N1 C5 1.350(6) .
N1 C3 1.360(5) .
Mo2 O5 1.690(3) .
Mo2 O11 1.712(3) .
Mo2 O4 1.972(2) .
Mo2 O10 2.266(2) 2_455
Mo2 O3 2.397(2) .
Mo2 Mo1 3.1772(5) 2_455
O2 Mo4 1.892(2) 2_455
O2 Mo3 1.906(2) .
C2 C3 1.367(6) .
C2 C6 1.514(5) .
N2 C6 1.350(5) .
N2 C7 1.419(5) .
Mo3 O13 1.696(3) .
Mo3 O8 1.704(3) .
Mo3 O9 2.262(3) .
Mo3 O10 2.490(2) 2_455
O3 Mo4 1.983(3) .
N3 C12 1.333(6) .
N3 C14 1.344(5) .
C4 C5 1.362(6) .
Mo4 O6 1.697(3) .
Mo4 O12 1.706(3) .
Mo4 O2 1.892(2) 2_455
Mo4 O4 2.355(3) .
Mo4 O10 2.365(3) .
O4 Mo1 1.964(3) 2_455
N4 C17 1.337(5) .
N4 C19 1.419(5) .
C6 O14 1.215(5) .
C7 C9 1.383(5) .
C7 C8 1.385(6) .
C8 C11 1.368(6) .
C9 C10 1.376(6) .
O10 Mo2 2.266(2) 2_455
O10 Mo1 2.413(2) 2_455
O10 Mo3 2.490(2) 2_455
C10 C19 1.386(6) .
C11 C19 1.376(5) .
C12 C13 1.377(6) .
C13 C16 1.379(6) .
C14 C15 1.377(5) .
C15 C16 1.385(6) .
C15 C17 1.509(5) .
O16 C17 1.215(5) .
